data_7250678
loop_
_publ_author_name
'Chang, Yunong'
'Bian, Fangyu'
'Guo, Jiefei'
'Li, Miao-Miao'
'Ding, Wei'

_publ_section_title
;
 Photoinduced cobaloxime catalysis enabled dehydrogenative
 C2-phosphinylation of bicyclo[1.1.0]butanes to access phosphorylated
 cyclobutenes
;
_journal_issue 29
_journal_name_full 'RSC Advances'
_journal_page_first 24053
_journal_page_last 24057
_journal_paper_doi 10.1039/D5RA03697F
_journal_volume 15
_journal_year 2025
_chemical_formula_moiety 'C24 H22 N O2 P'
_chemical_formula_sum 'C24 H22 N O2 P'
_chemical_formula_weight 387.39
_space_group_crystal_system monoclinic
_space_group_IT_number 14
_space_group_name_Hall '-P 2yn'
_space_group_name_H-M_alt 'P 1 21/n 1'
_atom_sites_solution_hydrogens geom
_atom_sites_solution_primary direct
_audit_creation_date 2024-06-17
_audit_creation_method
;
Olex2 1.5-beta
(compiled 2022.04.07 svn.rca3783a0 for OlexSys, GUI svn.r6439)
;
_audit_update_record
;
2025-02-11 deposited with the CCDC.	2025-07-04 downloaded from the CCDC.
;
_cell_angle_alpha 90
_cell_angle_beta 102.1150(10)
_cell_angle_gamma 90
_cell_formula_units_Z 4
_cell_length_a 11.53630(10)
_cell_length_b 12.06750(10)
_cell_length_c 14.55360(10)
_cell_measurement_reflns_used 10423
_cell_measurement_temperature 100.00(10)
_cell_measurement_theta_max 73.0330
_cell_measurement_theta_min 4.4570
_cell_volume 1980.95(3)
_computing_cell_refinement 'CrysAlisPro 1.171.43.92a (Rigaku OD, 2023)'
_computing_data_collection 'CrysAlisPro 1.171.43.92a (Rigaku OD, 2023)'
_computing_data_reduction 'CrysAlisPro 1.171.43.92a (Rigaku OD, 2023)'
_computing_molecular_graphics 'Olex2 1.5-beta (Dolomanov et al., 2009)'
_computing_publication_material 'Olex2 1.5-beta (Dolomanov et al., 2009)'
_computing_structure_refinement 'SHELXL 2018/3 (Sheldrick, 2015)'
_computing_structure_solution 'SHELXS  (Sheldrick, 2008)'
_diffrn_ambient_environment N~2~
_diffrn_ambient_temperature 100.00(10)
_diffrn_detector 'Hybrid Pixel Array Detector'
_diffrn_detector_area_resol_mean 10.0000
_diffrn_detector_type HyPix
_diffrn_measured_fraction_theta_full 1.000
_diffrn_measured_fraction_theta_max 0.974
_diffrn_measurement_details
;
List of Runs (angles in degrees, time in seconds):

  # Type    Start    End  Width  t~exp~   \w     \q     \k     \f   Frames
#--------------------------------------------------------------------------
  1  \w   -111.00 -42.00   0.50    0.10    --  -99.00 125.00   0.00  138
  2  \w   -106.00 -59.00   0.50    0.10    --  -99.00 106.00 -89.98   94
  3  \w    -23.00  29.00   0.50    0.05    --  -45.87  19.00-120.00  104
  4  \w     -8.00  17.00   0.50    0.05    --  -45.87   4.00-154.00   50
  5  \w   -102.00   4.00   0.50    0.05    --  -45.87  -4.00  25.00  212
  6  \w     43.00 145.00   0.50    0.10    --   99.00   4.00-154.00  204
  7  \w     38.00  75.00   0.50    0.05    --   45.87   4.00-154.00   74
  8  \w   -163.00 -46.00   0.50    0.10    --  -99.00  -4.00  25.00  234
  9  \w    -15.00  10.00   0.50    0.05    --   45.87  -4.00  25.00   50
 10  \w     28.00  71.00   0.50    0.10    --   99.00 -61.00 -90.00   86
 11  \w     27.00  52.00   0.50    0.10    --   99.00 -45.00-150.00   50
 12  \w     31.00  73.00   0.50    0.10    --   99.00 -61.00-180.00   84
 13  \w     39.00  72.00   0.50    0.10    --   99.00 -61.00 -60.00   66
 14  \w     28.00  72.00   0.50    0.10    --   99.00 -61.00 -30.00   88
 15  \w     36.00  86.00   0.50    0.10    --   99.00 -94.00 -90.00  100
 16  \w     80.00 112.00   0.50    0.10    --   99.00-125.00-150.00   64
 17  \w     41.00  92.00   0.50    0.05    --   45.87-125.00 -60.00  102
 18  \w     62.00 110.00   0.50    0.10    --   99.00-125.00  30.00   96
 19  \w     48.00  94.00   0.50    0.10    --   99.00 -94.00  90.00   92
;
_diffrn_measurement_device 'four-circle diffractometer'
_diffrn_measurement_device_type 'XtaLAB Synergy R, DW system, HyPix'
_diffrn_measurement_method '\w scans'
_diffrn_orient_matrix_type 'CrysAlisPro convention (1999,Acta A55,543-557)'
_diffrn_orient_matrix_UB_11 -0.1221757000
_diffrn_orient_matrix_UB_12 -0.0028745000
_diffrn_orient_matrix_UB_13 -0.0676932000
_diffrn_orient_matrix_UB_21 0.0608984000
_diffrn_orient_matrix_UB_22 0.0059435000
_diffrn_orient_matrix_UB_23 -0.0845363000
_diffrn_orient_matrix_UB_31 0.0058338000
_diffrn_orient_matrix_UB_32 -0.1273734000
_diffrn_orient_matrix_UB_33 -0.0023877000
_diffrn_radiation_monochromator mirror
_diffrn_radiation_probe x-ray
_diffrn_radiation_type 'Cu K\a'
_diffrn_radiation_wavelength 1.54184
_diffrn_reflns_av_R_equivalents 0.0264
_diffrn_reflns_av_unetI/netI 0.0236
_diffrn_reflns_Laue_measured_fraction_full 1.000
_diffrn_reflns_Laue_measured_fraction_max 0.974
_diffrn_reflns_limit_h_max 10
_diffrn_reflns_limit_h_min -14
_diffrn_reflns_limit_k_max 5
_diffrn_reflns_limit_k_min -14
_diffrn_reflns_limit_l_max 17
_diffrn_reflns_limit_l_min -17
_diffrn_reflns_number 13272
_diffrn_reflns_point_group_measured_fraction_full 1.000
_diffrn_reflns_point_group_measured_fraction_max 0.974
_diffrn_reflns_theta_full 67.684
_diffrn_reflns_theta_max 73.237
_diffrn_reflns_theta_min 4.462
_diffrn_source 'Rotating-anode X-ray tube'
_diffrn_source_type 'Rigaku (Cu) X-ray Source'
_exptl_absorpt_coefficient_mu 1.380
_exptl_absorpt_correction_T_max 1.00000
_exptl_absorpt_correction_T_min 0.69864
_exptl_absorpt_correction_type multi-scan
_exptl_absorpt_process_details
;
CrysAlisPro 1.171.43.92a (Rigaku Oxford Diffraction, 2023)
Empirical absorption correction using spherical harmonics,
implemented in SCALE3 ABSPACK scaling algorithm.
;
_exptl_crystal_colour 'clear light colourless'
_exptl_crystal_density_diffrn 1.299
_exptl_crystal_description block
_exptl_crystal_F_000 816
_exptl_crystal_size_max 0.15
_exptl_crystal_size_mid 0.13
_exptl_crystal_size_min 0.12
_refine_diff_density_max 0.413
_refine_diff_density_min -0.340
_refine_diff_density_rms 0.043
_refine_ls_extinction_coef 0.0021(2)
_refine_ls_extinction_expression Fc^*^=kFc[1+0.001xFc^2^\l^3^/sin(2\q)]^-1/4^
_refine_ls_extinction_method 'SHELXL-2018/3 (Sheldrick 2018)'
_refine_ls_goodness_of_fit_ref 1.036
_refine_ls_hydrogen_treatment constr
_refine_ls_matrix_type full
_refine_ls_number_parameters 255
_refine_ls_number_reflns 3870
_refine_ls_number_restraints 0
_refine_ls_restrained_S_all 1.036
_refine_ls_R_factor_all 0.0351
_refine_ls_R_factor_gt 0.0330
_refine_ls_shift/su_max 0.000
_refine_ls_shift/su_mean 0.000
_refine_ls_structure_factor_coef Fsqd
_refine_ls_weighting_details 'w=1/[\s^2^(Fo^2^)+(0.0443P)^2^+0.8992P] where P=(Fo^2^+2Fc^2^)/3'
_refine_ls_weighting_scheme calc
_refine_ls_wR_factor_gt 0.0857
_refine_ls_wR_factor_ref 0.0874
_reflns_Friedel_coverage 0.000
_reflns_number_gt 3623
_reflns_number_total 3870
_reflns_threshold_expression 'I > 2\s(I)'
_cod_data_source_file d5ra03697f2.cif
_cod_data_source_block cyn-1-68
_cod_original_cell_volume 1980.94(3)
_cod_database_code 7250678
_shelx_shelxl_version_number 2018/3
_chemical_oxdiff_formula 'C H O N P'
_shelx_space_group_comment
;
The symmetry employed for this shelxl refinement is uniquely defined
by the following loop, which should always be used as a source of
symmetry information in preference to the above space-group names.
They are only intended as comments.
;
_olex2_refinement_description
;
1. Fixed Uiso
 At 1.2 times of:
  All C(H) groups, All C(H,H) groups
 At 1.5 times of:
  All C(H,H,H) groups
2.a Ternary CH refined with riding coordinates:
 C13(H13)
2.b Secondary CH2 refined with riding coordinates:
 C14(H14A,H14B)
2.c Aromatic/amide H refined with riding coordinates:
 C2(H2), C3(H3), C4(H4), C5(H5), C6(H6), C8(H8), C9(H9), C10(H10), C11(H11),
 C12(H12), C15(H15), C20(H20), C21(H21), C22(H22), C23(H23), C24(H24)
2.d Idealised Me refined as rotating group:
 C18(H18A,H18B,H18C)
;
_olex2_submission_special_instructions 'No special instructions were received'
_oxdiff_exptl_absorpt_empirical_details
;
Empirical correction (ABSPACK) includes:
- Absorption correction using spherical harmonics
- Frame scaling
;
_oxdiff_exptl_absorpt_empirical_full_max 1.479
_oxdiff_exptl_absorpt_empirical_full_min 0.586

loop_
_space_group_symop_operation_xyz
'x, y, z'
'-x+1/2, y+1/2, -z+1/2'
'-x, -y, -z'
'x-1/2, -y-1/2, z-1/2'

loop_
_atom_site_label
_atom_site_type_symbol
_atom_site_fract_x
_atom_site_fract_y
_atom_site_fract_z
_atom_site_U_iso_or_equiv
_atom_site_adp_type
_atom_site_occupancy
_atom_site_site_symmetry_order
_atom_site_calc_flag
_atom_site_refinement_flags_posn
_atom_site_refinement_flags_adp
_atom_site_refinement_flags_occupancy
_atom_site_disorder_assembly
_atom_site_disorder_group
P1 P 0.59330(3) 0.25720(2) 0.41361(2) 0.01459(11) Uani 1 1 d . . . . .
O1 O 0.54234(8) 0.17194(7) 0.34260(6) 0.0193(2) Uani 1 1 d . . . . .
O2 O 0.39733(8) 0.49389(8) 0.35220(7) 0.0235(2) Uani 1 1 d . . . . .
N1 N 0.21089(10) 0.42390(9) 0.30980(8) 0.0197(2) Uani 1 1 d . . . . .
C1 C 0.66176(11) 0.36883(10) 0.36150(9) 0.0165(3) Uani 1 1 d . . . . .
C2 C 0.69596(12) 0.34481(11) 0.27737(9) 0.0219(3) Uani 1 1 d . . . . .
H2 H 0.674427 0.275965 0.246881 0.026 Uiso 1 1 calc R U . . .
C3 C 0.76148(13) 0.42116(12) 0.23783(10) 0.0262(3) Uani 1 1 d . . . . .
H3 H 0.784840 0.404111 0.180613 0.031 Uiso 1 1 calc R U . . .
C4 C 0.79280(13) 0.52193(12) 0.28153(10) 0.0254(3) Uani 1 1 d . . . . .
H4 H 0.838843 0.573427 0.255057 0.030 Uiso 1 1 calc R U . . .
C5 C 0.75663(13) 0.54734(11) 0.36415(10) 0.0247(3) Uani 1 1 d . . . . .
H5 H 0.776596 0.617071 0.393516 0.030 Uiso 1 1 calc R U . . .
C6 C 0.69127(12) 0.47130(11) 0.40429(9) 0.0215(3) Uani 1 1 d . . . . .
H6 H 0.666745 0.489215 0.460862 0.026 Uiso 1 1 calc R U . . .
C7 C 0.71262(11) 0.20086(10) 0.50260(9) 0.0163(3) Uani 1 1 d . . . . .
C8 C 0.77204(12) 0.26241(11) 0.57964(9) 0.0192(3) Uani 1 1 d . . . . .
H8 H 0.747702 0.336122 0.588607 0.023 Uiso 1 1 calc R U . . .
C9 C 0.86659(12) 0.21612(12) 0.64316(9) 0.0227(3) Uani 1 1 d . . . . .
H9 H 0.906354 0.257774 0.695798 0.027 Uiso 1 1 calc R U . . .
C10 C 0.90270(12) 0.10857(12) 0.62928(10) 0.0257(3) Uani 1 1 d . . . . .
H10 H 0.967785 0.077093 0.672285 0.031 Uiso 1 1 calc R U . . .
C11 C 0.84435(13) 0.04703(12) 0.55312(11) 0.0267(3) Uani 1 1 d . . . . .
H11 H 0.869769 -0.026222 0.543788 0.032 Uiso 1 1 calc R U . . .
C12 C 0.74847(12) 0.09258(11) 0.49029(9) 0.0212(3) Uani 1 1 d . . . . .
H12 H 0.707376 0.049745 0.438901 0.025 Uiso 1 1 calc R U . . .
C13 C 0.48852(11) 0.30853(10) 0.48035(9) 0.0170(3) Uani 1 1 d . . . . .
H13 H 0.520385 0.368759 0.525864 0.020 Uiso 1 1 calc R U . . .
C14 C 0.43298(12) 0.20750(11) 0.52543(9) 0.0211(3) Uani 1 1 d . . . . .
H14A H 0.462304 0.133980 0.510460 0.025 Uiso 1 1 calc R U . . .
H14B H 0.435488 0.215328 0.593539 0.025 Uiso 1 1 calc R U . . .
C15 C 0.31706(12) 0.24144(11) 0.46314(10) 0.0211(3) Uani 1 1 d . . . . .
H15 H 0.239249 0.211633 0.453812 0.025 Uiso 1 1 calc R U . . .
C16 C 0.36232(11) 0.32847(11) 0.42551(9) 0.0174(3) Uani 1 1 d . . . . .
C17 C 0.32395(11) 0.42156(10) 0.35948(9) 0.0180(3) Uani 1 1 d . . . . .
C18 C 0.17220(13) 0.50752(12) 0.23673(11) 0.0271(3) Uani 1 1 d . . . . .
H18A H 0.237127 0.559646 0.235934 0.041 Uiso 1 1 calc R U . . .
H18B H 0.103787 0.547780 0.250017 0.041 Uiso 1 1 calc R U . . .
H18C H 0.149833 0.471044 0.175400 0.041 Uiso 1 1 calc R U . . .
C19 C 0.12281(11) 0.34589(11) 0.32509(9) 0.0188(3) Uani 1 1 d . . . . .
C20 C 0.06201(12) 0.36514(12) 0.39627(10) 0.0249(3) Uani 1 1 d . . . . .
H20 H 0.076912 0.430329 0.433473 0.030 Uiso 1 1 calc R U . . .
C21 C -0.02103(12) 0.28803(14) 0.41265(10) 0.0290(3) Uani 1 1 d . . . . .
H21 H -0.061571 0.299529 0.462324 0.035 Uiso 1 1 calc R U . . .
C22 C -0.04466(12) 0.19452(13) 0.35664(10) 0.0271(3) Uani 1 1 d . . . . .
H22 H -0.101503 0.142092 0.367931 0.033 Uiso 1 1 calc R U . . .
C23 C 0.01443(12) 0.17718(11) 0.28407(10) 0.0234(3) Uani 1 1 d . . . . .
H23 H -0.002747 0.113561 0.245144 0.028 Uiso 1 1 calc R U . . .
C24 C 0.09866(12) 0.25303(11) 0.26851(9) 0.0201(3) Uani 1 1 d . . . . .
H24 H 0.139635 0.241238 0.219139 0.024 Uiso 1 1 calc R U . . .

loop_
_atom_site_aniso_label
_atom_site_aniso_U_11
_atom_site_aniso_U_22
_atom_site_aniso_U_33
_atom_site_aniso_U_23
_atom_site_aniso_U_13
_atom_site_aniso_U_12
P1 0.01313(17) 0.01742(17) 0.01294(17) -0.00023(11) 0.00209(12) -0.00031(11)
O1 0.0187(5) 0.0213(4) 0.0171(4) -0.0025(3) 0.0022(3) -0.0014(4)
O2 0.0206(5) 0.0220(5) 0.0266(5) 0.0014(4) 0.0019(4) -0.0040(4)
N1 0.0168(5) 0.0202(5) 0.0213(6) 0.0022(4) 0.0020(4) 0.0009(4)
C1 0.0139(6) 0.0196(6) 0.0155(6) 0.0025(5) 0.0022(5) 0.0016(5)
C2 0.0262(7) 0.0207(6) 0.0197(6) 0.0007(5) 0.0069(5) 0.0022(5)
C3 0.0321(8) 0.0275(7) 0.0232(7) 0.0049(6) 0.0150(6) 0.0047(6)
C4 0.0231(7) 0.0242(7) 0.0302(7) 0.0093(6) 0.0086(6) 0.0008(5)
C5 0.0268(7) 0.0204(6) 0.0266(7) 0.0014(5) 0.0049(6) -0.0030(5)
C6 0.0244(7) 0.0223(6) 0.0184(6) 0.0000(5) 0.0056(5) -0.0001(5)
C7 0.0136(6) 0.0216(6) 0.0143(6) 0.0025(5) 0.0044(5) -0.0012(5)
C8 0.0181(6) 0.0222(6) 0.0175(6) 0.0001(5) 0.0043(5) -0.0005(5)
C9 0.0199(7) 0.0299(7) 0.0173(6) 0.0022(5) 0.0010(5) -0.0032(6)
C10 0.0207(7) 0.0289(7) 0.0247(7) 0.0084(6) -0.0018(5) 0.0013(6)
C11 0.0273(7) 0.0207(6) 0.0305(8) 0.0048(6) 0.0023(6) 0.0034(6)
C12 0.0220(6) 0.0209(6) 0.0198(6) 0.0010(5) 0.0026(5) -0.0014(5)
C13 0.0152(6) 0.0208(6) 0.0151(6) -0.0007(5) 0.0036(5) -0.0009(5)
C14 0.0178(6) 0.0277(7) 0.0182(6) 0.0050(5) 0.0049(5) -0.0010(5)
C15 0.0156(6) 0.0260(7) 0.0213(7) 0.0016(5) 0.0030(5) -0.0012(5)
C16 0.0139(6) 0.0223(6) 0.0159(6) -0.0032(5) 0.0032(5) 0.0008(5)
C17 0.0176(6) 0.0194(6) 0.0174(6) -0.0037(5) 0.0044(5) 0.0003(5)
C18 0.0252(7) 0.0241(7) 0.0287(7) 0.0063(6) -0.0020(6) 0.0007(6)
C19 0.0126(6) 0.0228(6) 0.0196(6) 0.0021(5) 0.0006(5) 0.0025(5)
C20 0.0189(6) 0.0328(7) 0.0225(7) -0.0052(6) 0.0032(5) 0.0036(6)
C21 0.0175(7) 0.0474(9) 0.0242(7) 0.0015(6) 0.0095(6) 0.0033(6)
C22 0.0167(6) 0.0342(8) 0.0301(8) 0.0084(6) 0.0042(5) -0.0016(6)
C23 0.0203(7) 0.0231(6) 0.0247(7) 0.0020(5) 0.0001(5) 0.0011(5)
C24 0.0183(7) 0.0243(7) 0.0176(6) 0.0014(5) 0.0034(5) 0.0038(5)

loop_
_atom_type_symbol
_atom_type_description
_atom_type_scat_dispersion_real
_atom_type_scat_dispersion_imag
_atom_type_scat_source
C C 0.0181 0.0091 'International Tables Vol C Tables 4.2.6.8 and 6.1.1.4'
H H 0.0000 0.0000 'International Tables Vol C Tables 4.2.6.8 and 6.1.1.4'
N N 0.0311 0.0180 'International Tables Vol C Tables 4.2.6.8 and 6.1.1.4'
O O 0.0492 0.0322 'International Tables Vol C Tables 4.2.6.8 and 6.1.1.4'
P P 0.2955 0.4335 'International Tables Vol C Tables 4.2.6.8 and 6.1.1.4'

loop_
_geom_angle_atom_site_label_1
_geom_angle_atom_site_label_2
_geom_angle_atom_site_label_3
_geom_angle
_geom_angle_site_symmetry_1
_geom_angle_site_symmetry_3
_geom_angle_publ_flag
O1 P1 C1 111.56(6) . . ?
O1 P1 C7 111.51(6) . . ?
O1 P1 C13 113.44(6) . . ?
C1 P1 C7 104.25(6) . . ?
C1 P1 C13 111.70(6) . . ?
C13 P1 C7 103.73(6) . . ?
C17 N1 C18 120.98(11) . . ?
C17 N1 C19 122.53(11) . . ?
C19 N1 C18 116.49(10) . . ?
C2 C1 P1 116.30(10) . . ?
C2 C1 C6 119.30(12) . . ?
C6 C1 P1 124.12(10) . . ?
C1 C2 H2 119.9 . . ?
C3 C2 C1 120.30(13) . . ?
C3 C2 H2 119.9 . . ?
C2 C3 H3 119.9 . . ?
C4 C3 C2 120.26(13) . . ?
C4 C3 H3 119.9 . . ?
C3 C4 H4 120.2 . . ?
C3 C4 C5 119.68(13) . . ?
C5 C4 H4 120.2 . . ?
C4 C5 H5 119.8 . . ?
C4 C5 C6 120.41(13) . . ?
C6 C5 H5 119.8 . . ?
C1 C6 H6 120.0 . . ?
C5 C6 C1 120.02(12) . . ?
C5 C6 H6 120.0 . . ?
C8 C7 P1 122.99(10) . . ?
C12 C7 P1 117.47(10) . . ?
C12 C7 C8 119.49(12) . . ?
C7 C8 H8 119.9 . . ?
C9 C8 C7 120.25(12) . . ?
C9 C8 H8 119.9 . . ?
C8 C9 H9 120.1 . . ?
C8 C9 C10 119.70(13) . . ?
C10 C9 H9 120.1 . . ?
C9 C10 H10 119.8 . . ?
C11 C10 C9 120.42(13) . . ?
C11 C10 H10 119.8 . . ?
C10 C11 H11 120.0 . . ?
C10 C11 C12 119.97(13) . . ?
C12 C11 H11 120.0 . . ?
C7 C12 H12 119.9 . . ?
C11 C12 C7 120.16(13) . . ?
C11 C12 H12 119.9 . . ?
P1 C13 H13 114.2 . . ?
C14 C13 P1 109.43(9) . . ?
C14 C13 H13 114.2 . . ?
C16 C13 P1 116.39(9) . . ?
C16 C13 H13 114.2 . . ?
C16 C13 C14 85.03(9) . . ?
C13 C14 H14A 114.4 . . ?
C13 C14 H14B 114.4 . . ?
H14A C14 H14B 111.5 . . ?
C15 C14 C13 85.78(10) . . ?
C15 C14 H14A 114.4 . . ?
C15 C14 H14B 114.4 . . ?
C14 C15 H15 132.5 . . ?
C16 C15 C14 94.95(11) . . ?
C16 C15 H15 132.5 . . ?
C15 C16 C13 94.22(11) . . ?
C15 C16 C17 140.26(12) . . ?
C17 C16 C13 125.48(11) . . ?
O2 C17 N1 122.73(12) . . ?
O2 C17 C16 118.25(11) . . ?
N1 C17 C16 119.02(11) . . ?
N1 C18 H18A 109.5 . . ?
N1 C18 H18B 109.5 . . ?
N1 C18 H18C 109.5 . . ?
H18A C18 H18B 109.5 . . ?
H18A C18 H18C 109.5 . . ?
H18B C18 H18C 109.5 . . ?
C20 C19 N1 119.41(12) . . ?
C24 C19 N1 119.94(12) . . ?
C24 C19 C20 120.65(13) . . ?
C19 C20 H20 120.3 . . ?
C19 C20 C21 119.35(13) . . ?
C21 C20 H20 120.3 . . ?
C20 C21 H21 120.0 . . ?
C22 C21 C20 120.10(13) . . ?
C22 C21 H21 120.0 . . ?
C21 C22 H22 119.9 . . ?
C21 C22 C23 120.21(13) . . ?
C23 C22 H22 119.9 . . ?
C22 C23 H23 120.1 . . ?
C24 C23 C22 119.83(13) . . ?
C24 C23 H23 120.1 . . ?
C19 C24 C23 119.83(13) . . ?
C19 C24 H24 120.1 . . ?
C23 C24 H24 120.1 . . ?

loop_
_geom_bond_atom_site_label_1
_geom_bond_atom_site_label_2
_geom_bond_distance
_geom_bond_site_symmetry_2
_geom_bond_publ_flag
P1 O1 1.4891(9) . ?
P1 C1 1.8070(13) . ?
P1 C7 1.8127(13) . ?
P1 C13 1.8114(13) . ?
O2 C17 1.2358(16) . ?
N1 C17 1.3523(17) . ?
N1 C18 1.4660(17) . ?
N1 C19 1.4363(17) . ?
C1 C2 1.3934(18) . ?
C1 C6 1.3942(18) . ?
C2 H2 0.9500 . ?
C2 C3 1.391(2) . ?
C3 H3 0.9500 . ?
C3 C4 1.385(2) . ?
C4 H4 0.9500 . ?
C4 C5 1.387(2) . ?
C5 H5 0.9500 . ?
C5 C6 1.3916(19) . ?
C6 H6 0.9500 . ?
C7 C8 1.3986(18) . ?
C7 C12 1.3935(18) . ?
C8 H8 0.9500 . ?
C8 C9 1.3903(19) . ?
C9 H9 0.9500 . ?
C9 C10 1.391(2) . ?
C10 H10 0.9500 . ?
C10 C11 1.386(2) . ?
C11 H11 0.9500 . ?
C11 C12 1.3917(19) . ?
C12 H12 0.9500 . ?
C13 H13 1.0000 . ?
C13 C14 1.5824(18) . ?
C13 C16 1.5253(17) . ?
C14 H14A 0.9900 . ?
C14 H14B 0.9900 . ?
C14 C15 1.5063(18) . ?
C15 H15 0.9500 . ?
C15 C16 1.3399(19) . ?
C16 C17 1.4843(18) . ?
C18 H18A 0.9800 . ?
C18 H18B 0.9800 . ?
C18 H18C 0.9800 . ?
C19 C20 1.3871(19) . ?
C19 C24 1.3839(18) . ?
C20 H20 0.9500 . ?
C20 C21 1.391(2) . ?
C21 H21 0.9500 . ?
C21 C22 1.385(2) . ?
C22 H22 0.9500 . ?
C22 C23 1.388(2) . ?
C23 H23 0.9500 . ?
C23 C24 1.3876(19) . ?
C24 H24 0.9500 . ?

loop_
_geom_torsion_atom_site_label_1
_geom_torsion_atom_site_label_2
_geom_torsion_atom_site_label_3
_geom_torsion_atom_site_label_4
_geom_torsion
_geom_torsion_site_symmetry_1
_geom_torsion_site_symmetry_2
_geom_torsion_site_symmetry_3
_geom_torsion_site_symmetry_4
_geom_torsion_publ_flag
P1 C1 C2 C3 -172.54(11) . . . . ?
P1 C1 C6 C5 172.20(10) . . . . ?
P1 C7 C8 C9 -176.96(10) . . . . ?
P1 C7 C12 C11 176.07(11) . . . . ?
P1 C13 C14 C15 -115.36(9) . . . . ?
P1 C13 C16 C15 108.24(10) . . . . ?
P1 C13 C16 C17 -73.73(14) . . . . ?
O1 P1 C1 C2 -22.00(12) . . . . ?
O1 P1 C1 C6 164.12(10) . . . . ?
O1 P1 C7 C8 -177.15(10) . . . . ?
O1 P1 C7 C12 5.47(12) . . . . ?
O1 P1 C13 C14 53.71(10) . . . . ?
O1 P1 C13 C16 -40.45(11) . . . . ?
N1 C19 C20 C21 -178.29(12) . . . . ?
N1 C19 C24 C23 179.32(12) . . . . ?
C1 P1 C7 C8 62.35(12) . . . . ?
C1 P1 C7 C12 -115.03(10) . . . . ?
C1 P1 C13 C14 -179.16(8) . . . . ?
C1 P1 C13 C16 86.67(10) . . . . ?
C1 C2 C3 C4 -0.3(2) . . . . ?
C2 C1 C6 C5 -1.51(19) . . . . ?
C2 C3 C4 C5 -1.2(2) . . . . ?
C3 C4 C5 C6 1.3(2) . . . . ?
C4 C5 C6 C1 0.0(2) . . . . ?
C6 C1 C2 C3 1.65(19) . . . . ?
C7 P1 C1 C2 98.47(10) . . . . ?
C7 P1 C1 C6 -75.40(12) . . . . ?
C7 P1 C13 C14 -67.45(9) . . . . ?
C7 P1 C13 C16 -161.61(9) . . . . ?
C7 C8 C9 C10 0.6(2) . . . . ?
C8 C7 C12 C11 -1.4(2) . . . . ?
C8 C9 C10 C11 -0.6(2) . . . . ?
C9 C10 C11 C12 -0.4(2) . . . . ?
C10 C11 C12 C7 1.4(2) . . . . ?
C12 C7 C8 C9 0.37(19) . . . . ?
C13 P1 C1 C2 -150.14(10) . . . . ?
C13 P1 C1 C6 35.98(13) . . . . ?
C13 P1 C7 C8 -54.71(12) . . . . ?
C13 P1 C7 C12 127.91(10) . . . . ?
C13 C14 C15 C16 -1.03(10) . . . . ?
C13 C16 C17 O2 -5.24(19) . . . . ?
C13 C16 C17 N1 174.64(12) . . . . ?
C14 C13 C16 C15 -1.01(10) . . . . ?
C14 C13 C16 C17 177.02(12) . . . . ?
C14 C15 C16 C13 1.07(11) . . . . ?
C14 C15 C16 C17 -176.43(16) . . . . ?
C15 C16 C17 O2 171.68(16) . . . . ?
C15 C16 C17 N1 -8.4(2) . . . . ?
C16 C13 C14 C15 0.90(9) . . . . ?
C17 N1 C19 C20 83.93(16) . . . . ?
C17 N1 C19 C24 -96.61(15) . . . . ?
C18 N1 C17 O2 6.3(2) . . . . ?
C18 N1 C17 C16 -173.57(11) . . . . ?
C18 N1 C19 C20 -96.09(15) . . . . ?
C18 N1 C19 C24 83.38(15) . . . . ?
C19 N1 C17 O2 -173.71(12) . . . . ?
C19 N1 C17 C16 6.41(18) . . . . ?
C19 C20 C21 C22 -1.7(2) . . . . ?
C20 C19 C24 C23 -1.23(19) . . . . ?
C20 C21 C22 C23 0.1(2) . . . . ?
C21 C22 C23 C24 0.9(2) . . . . ?
C22 C23 C24 C19 -0.4(2) . . . . ?
C24 C19 C20 C21 2.2(2) . . . . ?
